data_7153861
loop_
_publ_author_name
'Srivastava, Abhijeet'
'Shukla, Gaurav'
'Nagaraju, Anugula'
'Verma, Girijesh Kumar'
'Raghuvanshi, Keshav'
'Jones, Raymond C. F.'
'Singh, Maya Shankar'

_publ_section_title
;
 In(OTf)3-catalysed one-pot versatile pyrrole synthesis through domino
 annulation of \a-oxoketene-N,S-acetals with nitroolefins.
;
_journal_issue 29
_journal_name_full 'Organic &amp; biomolecular chemistry'
_journal_page_first 5484
_journal_page_last 5491
_journal_paper_doi 10.1039/c4ob00781f
_journal_volume 12
_journal_year 2014
_chemical_formula_sum 'C20.25 H20.25 N2.25 O4.5 S0'
_chemical_formula_weight 367.14
_chemical_name_systematic
;
?
;
_space_group_IT_number 19
_symmetry_space_group_name_Hall 'P 2ac 2ab'
_symmetry_space_group_name_H-M 'P 21 21 21'
_atom_sites_solution_hydrogens geom
_atom_sites_solution_primary direct
_atom_sites_solution_secondary difmap
_audit_creation_method SHELXL-97
_cell_angle_alpha 90.000(5)
_cell_angle_beta 90.000(5)
_cell_angle_gamma 90.000(5)
_cell_formula_units_Z 4
_cell_length_a 9.259(5)
_cell_length_b 13.478(5)
_cell_length_c 15.399(5)
_cell_measurement_temperature 293(2)
_cell_volume 1921.7(14)
_computing_structure_refinement 'SHELXL-97 (Sheldrick, 2008)'
_diffrn_ambient_temperature 293(2)
_diffrn_measured_fraction_theta_full 0.996
_diffrn_measured_fraction_theta_max 0.865
_diffrn_radiation_monochromator graphite
_diffrn_radiation_source 'fine-focus sealed tube'
_diffrn_radiation_type MoK\a
_diffrn_radiation_wavelength 0.71073
_diffrn_reflns_av_R_equivalents 0.0274
_diffrn_reflns_av_sigmaI/netI 0.0516
_diffrn_reflns_limit_h_max 12
_diffrn_reflns_limit_h_min -9
_diffrn_reflns_limit_k_max 10
_diffrn_reflns_limit_k_min -17
_diffrn_reflns_limit_l_max 18
_diffrn_reflns_limit_l_min -20
_diffrn_reflns_number 6420
_diffrn_reflns_theta_full 25.00
_diffrn_reflns_theta_max 29.12
_diffrn_reflns_theta_min 3.30
_exptl_absorpt_coefficient_mu 0.091
_exptl_crystal_density_diffrn 1.269
_exptl_crystal_density_method 'not measured'
_exptl_crystal_F_000 774
_refine_diff_density_max 0.417
_refine_diff_density_min -0.438
_refine_diff_density_rms 0.065
_refine_ls_abs_structure_details 'Flack H D (1983), Acta Cryst. A39, 876-881'
_refine_ls_abs_structure_Flack 0.99(14)
_refine_ls_extinction_method none
_refine_ls_goodness_of_fit_ref 0.586
_refine_ls_hydrogen_treatment mixed
_refine_ls_matrix_type full
_refine_ls_number_parameters 235
_refine_ls_number_reflns 3992
_refine_ls_number_restraints 0
_refine_ls_restrained_S_all 0.586
_refine_ls_R_factor_all 0.0764
_refine_ls_R_factor_gt 0.0568
_refine_ls_shift/su_max 0.001
_refine_ls_shift/su_mean 0.000
_refine_ls_structure_factor_coef Fsqd
_refine_ls_weighting_details 'calc w=1/[\s^2^(Fo^2^)+(0.1438P)^2^+8.0098P] where P=(Fo^2^+2Fc^2^)/3'
_refine_ls_weighting_scheme calc
_refine_ls_wR_factor_gt 0.1476
_refine_ls_wR_factor_ref 0.1767
_reflns_number_gt 3146
_reflns_number_total 3992
_reflns_threshold_expression >2\s(I)
_cod_data_source_file c4ob00781f2.cif
_cod_data_source_block sai-ab-07
_cod_depositor_comments 'Adding full bibliography for 7153861--7153862.cif.'
_cod_original_formula_sum 'C20.25 H20.25 N2.25 O4.50 S0'
_cod_database_code 7153861

loop_
_symmetry_equiv_pos_as_xyz
'x, y, z'
'-x+1/2, -y, z+1/2'
'x+1/2, -y+1/2, -z'
'-x, y+1/2, -z+1/2'

loop_
_atom_site_label
_atom_site_type_symbol
_atom_site_fract_x
_atom_site_fract_y
_atom_site_fract_z
_atom_site_U_iso_or_equiv
_atom_site_adp_type
_atom_site_occupancy
_atom_site_symmetry_multiplicity
_atom_site_calc_flag
_atom_site_refinement_flags
S101 S 1.09544(14) 0.21496(9) 0.02674(7) 0.0527(3) Uani 1 1 d .
S105 S 0.99380(16) 0.57389(9) 0.20481(9) 0.0609(4) Uani 1 1 d .
O003 O 1.1082(3) 0.3698(2) 0.2032(2) 0.0473(7) Uani 1 1 d .
C200 C 0.7652(4) 0.4892(2) 0.1334(2) 0.0335(8) Uani 1 1 d .
H200 H 0.7009 0.4434 0.1100 0.040 Uiso 1 1 calc R
N005 N 0.8454(4) 0.1382(2) 0.0949(2) 0.0357(7) Uani 1 1 d .
C006 C 0.7679(4) 0.2494(3) 0.1913(2) 0.0325(7) Uani 1 1 d .
C007 C 0.8522(4) 0.0504(3) 0.0423(2) 0.0357(8) Uani 1 1 d .
C008 C 0.9095(5) 0.4697(3) 0.1690(2) 0.0369(8) Uani 1 1 d .
C009 C 0.5309(5) 0.3053(3) 0.2518(3) 0.0474(10) Uani 1 1 d .
H009 H 0.4855 0.2793 0.2030 0.057 Uiso 1 1 calc R
C010 C 0.9021(4) 0.2827(3) 0.1564(2) 0.0339(7) Uani 1 1 d .
C011 C 0.9833(4) 0.3739(3) 0.1779(2) 0.0342(8) Uani 1 1 d .
C012 C 0.6638(7) 0.3856(4) 0.3961(3) 0.0585(13) Uani 1 1 d .
H012 H 0.7083 0.4129 0.4447 0.070 Uiso 1 1 calc R
C013 C 0.9478(4) 0.2123(3) 0.0969(2) 0.0355(8) Uani 1 1 d .
C014 C 0.8310(6) 0.0583(3) -0.0459(3) 0.0528(12) Uani 1 1 d .
H014 H 0.8110 0.1196 -0.0708 0.063 Uiso 1 1 calc R
C015 C 0.7463(5) 0.3405(3) 0.3323(3) 0.0423(9) Uani 1 1 d .
H015 H 0.8463 0.3383 0.3380 0.051 Uiso 1 1 calc R
C016 C 0.7384(4) 0.1604(3) 0.1526(2) 0.0348(8) Uani 1 1 d .
H016 H 0.6581 0.1211 0.1639 0.042 Uiso 1 1 calc R
C017 C 0.6809(4) 0.2985(3) 0.2599(2) 0.0353(8) Uani 1 1 d .
C018 C 0.7446(6) 0.5953(4) 0.1426(3) 0.0574(12) Uani 1 1 d .
H018 H 0.6610 0.6270 0.1238 0.069 Uiso 1 1 calc R
C019 C 0.8690(5) -0.1156(4) -0.0595(3) 0.0566(13) Uani 1 1 d .
H019 H 0.8762 -0.1721 -0.0939 0.068 Uiso 1 1 calc R
C020 C 0.8397(6) -0.0255(4) -0.0969(3) 0.0617(14) Uani 1 1 d .
H020 H 0.8257 -0.0209 -0.1566 0.074 Uiso 1 1 calc R
C021 C 0.8799(6) -0.0387(3) 0.0806(3) 0.0526(11) Uani 1 1 d .
H021 H 0.8931 -0.0431 0.1404 0.063 Uiso 1 1 calc R
C022 C 0.4501(6) 0.3503(4) 0.3155(4) 0.0681(15) Uani 1 1 d .
H022 H 0.3503 0.3538 0.3098 0.082 Uiso 1 1 calc R
C023 C 1.2310(6) 0.1543(5) 0.0890(5) 0.086(2) Uani 1 1 d .
H02A H 1.3190 0.1514 0.0561 0.129 Uiso 1 1 calc R
H02B H 1.1999 0.0882 0.1027 0.129 Uiso 1 1 calc R
H02C H 1.2474 0.1905 0.1417 0.129 Uiso 1 1 calc R
C024 C 0.8531(6) 0.6444(3) 0.1796(3) 0.0586(13) Uani 1 1 d .
H024 H 0.8502 0.7122 0.1905 0.070 Uiso 1 1 calc R
C025 C 0.5157(7) 0.3900(4) 0.3875(4) 0.0688(15) Uani 1 1 d .
H025 H 0.4602 0.4200 0.4305 0.083 Uiso 1 1 calc R
C026 C 0.8879(7) -0.1225(3) 0.0290(4) 0.0645(14) Uani 1 1 d .
H026 H 0.9061 -0.1840 0.0543 0.077 Uiso 1 1 calc R

loop_
_atom_site_aniso_label
_atom_site_aniso_U_11
_atom_site_aniso_U_22
_atom_site_aniso_U_33
_atom_site_aniso_U_23
_atom_site_aniso_U_13
_atom_site_aniso_U_12
S101 0.0627(7) 0.0475(6) 0.0478(5) -0.0090(5) 0.0203(5) -0.0161(6)
S105 0.0721(8) 0.0356(5) 0.0749(8) -0.0038(6) -0.0116(7) -0.0053(6)
O003 0.0423(15) 0.0348(14) 0.0648(18) -0.0025(14) -0.0050(15) -0.0022(13)
C200 0.047(2) 0.0166(15) 0.0365(18) 0.0057(13) -0.0029(16) 0.0014(15)
N005 0.0453(17) 0.0288(15) 0.0331(15) -0.0064(12) 0.0027(13) -0.0035(14)
C006 0.0365(18) 0.0269(16) 0.0342(16) 0.0006(14) -0.0033(14) -0.0021(15)
C007 0.0389(18) 0.0313(19) 0.0370(18) -0.0061(15) -0.0003(15) -0.0019(16)
C008 0.052(2) 0.0270(16) 0.0318(16) -0.0006(14) 0.0013(17) -0.0065(17)
C009 0.043(2) 0.044(2) 0.055(2) -0.004(2) 0.0054(19) 0.0003(19)
C010 0.0402(17) 0.0276(16) 0.0339(16) -0.0009(14) 0.0008(15) -0.0016(17)
C011 0.044(2) 0.0265(17) 0.0318(16) -0.0032(13) 0.0042(15) -0.0045(16)
C012 0.086(4) 0.045(3) 0.044(2) -0.011(2) 0.011(2) -0.009(3)
C013 0.0422(19) 0.0283(17) 0.0360(17) -0.0030(15) 0.0023(14) -0.0052(16)
C014 0.076(3) 0.040(2) 0.042(2) -0.0081(18) -0.016(2) 0.013(2)
C015 0.049(2) 0.036(2) 0.042(2) -0.0014(17) 0.0008(18) -0.0042(19)
C016 0.0372(18) 0.0321(18) 0.0352(17) 0.0004(15) -0.0015(15) -0.0025(16)
C017 0.0432(19) 0.0287(18) 0.0340(17) 0.0028(15) 0.0042(15) -0.0027(16)
C018 0.071(3) 0.046(3) 0.055(3) 0.007(2) -0.008(2) 0.011(2)
C019 0.061(3) 0.043(2) 0.066(3) -0.025(2) -0.001(2) -0.008(2)
C020 0.081(4) 0.056(3) 0.048(2) -0.022(2) -0.017(2) 0.010(3)
C021 0.079(3) 0.035(2) 0.044(2) -0.0024(18) 0.000(2) -0.008(2)
C022 0.050(3) 0.066(3) 0.088(4) -0.003(3) 0.019(3) 0.010(3)
C023 0.057(3) 0.086(4) 0.115(5) 0.002(4) 0.030(3) 0.014(3)
C024 0.087(4) 0.027(2) 0.062(3) 0.0014(19) -0.002(3) 0.002(2)
C025 0.085(4) 0.051(3) 0.071(3) -0.011(3) 0.035(3) 0.004(3)
C026 0.094(4) 0.028(2) 0.071(3) -0.003(2) 0.003(3) -0.004(3)

loop_
_atom_type_symbol
_atom_type_description
_atom_type_scat_dispersion_real
_atom_type_scat_dispersion_imag
_atom_type_scat_source
C C 0.0033 0.0016 'International Tables Vol C Tables 4.2.6.8 and 6.1.1.4'
H H 0.0000 0.0000 'International Tables Vol C Tables 4.2.6.8 and 6.1.1.4'
N N 0.0061 0.0033 'International Tables Vol C Tables 4.2.6.8 and 6.1.1.4'
O O 0.0106 0.0060 'International Tables Vol C Tables 4.2.6.8 and 6.1.1.4'
S S 0.1246 0.1234 'International Tables Vol C Tables 4.2.6.8 and 6.1.1.4'

loop_
_geom_angle_atom_site_label_1
_geom_angle_atom_site_label_2
_geom_angle_atom_site_label_3
_geom_angle
C013 S101 C023 102.1(2)
C024 S105 C008 92.1(2)
C018 C200 C008 105.1(4)
C016 N005 C013 109.0(3)
C016 N005 C007 125.4(3)
C013 N005 C007 125.5(3)
C016 C006 C010 106.6(3)
C016 C006 C017 126.4(3)
C010 C006 C017 126.9(3)
C021 C007 C014 121.4(4)
C021 C007 N005 119.4(3)
C014 C007 N005 119.1(4)
C011 C008 C200 128.0(3)
C011 C008 S105 118.9(3)
C200 C008 S105 113.0(3)
C022 C009 C017 120.4(5)
C013 C010 C006 107.4(3)
C013 C010 C011 124.2(3)
C006 C010 C011 128.3(3)
O003 C011 C008 120.7(3)
O003 C011 C010 121.0(3)
C008 C011 C010 118.3(3)
C015 C012 C025 120.0(5)
C010 C013 N005 107.5(3)
C010 C013 S101 129.5(3)
N005 C013 S101 122.7(3)
C007 C014 C020 119.5(4)
C012 C015 C017 120.5(4)
C006 C016 N005 109.3(3)
C015 C017 C009 118.6(4)
C015 C017 C006 121.1(4)
C009 C017 C006 120.4(4)
C024 C018 C200 115.6(5)
C020 C019 C026 120.1(4)
C019 C020 C014 119.8(4)
C007 C021 C026 118.8(4)
C009 C022 C025 120.5(5)
C018 C024 S105 114.1(4)
C022 C025 C012 120.0(5)
C019 C026 C021 120.4(5)

loop_
_geom_bond_atom_site_label_1
_geom_bond_atom_site_label_2
_geom_bond_distance
S101 C013 1.743(4)
S101 C023 1.778(7)
S105 C024 1.659(5)
S105 C008 1.698(4)
O003 C011 1.222(5)
C200 C018 1.450(6)
C200 C008 1.469(6)
N005 C016 1.364(5)
N005 C013 1.377(5)
N005 C007 1.435(5)
C006 C016 1.367(5)
C006 C010 1.426(5)
C006 C017 1.484(5)
C007 C021 1.363(6)
C007 C014 1.376(6)
C008 C011 1.467(5)
C009 C022 1.374(7)
C009 C017 1.397(6)
C010 C013 1.385(5)
C010 C011 1.479(5)
C012 C015 1.385(6)
C012 C025 1.379(8)
C014 C020 1.378(6)
C015 C017 1.390(5)
C018 C024 1.331(7)
C019 C020 1.371(7)
C019 C026 1.378(7)
C021 C026 1.384(6)
C022 C025 1.374(8)
